data_7132119
loop_
_publ_author_name
'Liu, Rai-Shung'
'Kshirsagar, Akshay Suresh'
'More, Sayaji Arjun'

_publ_section_title
;
 Stereo- and Regiocontrol in Intermolecular [2+2] Cycloadditions between
 Diarylketenes and Allenamides to Access Substituted
 \a-Methylenecyclobutanones.
;
_journal_name_full 'Chemical Communications'
_journal_paper_doi 10.1039/D3CC03979J
_journal_year 2023
_chemical_formula_moiety 'C29 H31 N O4 S'
_chemical_formula_sum 'C29 H31 N O4 S'
_chemical_formula_weight 489.61
_space_group_crystal_system triclinic
_space_group_IT_number 2
_space_group_name_Hall '-P 1'
_space_group_name_H-M_alt 'P -1'
_atom_sites_solution_hydrogens geom
_atom_sites_solution_primary dual
_audit_creation_date 2022-07-29
_audit_creation_method
;
Olex2 1.5
(compiled 2022.04.07 svn.rca3783a0 for OlexSys, GUI svn.r6498)
;
_audit_update_record
;
2022-08-02 deposited with the CCDC.	2023-09-12 downloaded from the CCDC.
;
_cell_angle_alpha 69.991(2)
_cell_angle_beta 83.0268(19)
_cell_angle_gamma 79.978(2)
_cell_formula_units_Z 2
_cell_length_a 7.73568(18)
_cell_length_b 12.3470(3)
_cell_length_c 14.4133(3)
_cell_measurement_reflns_used 8464
_cell_measurement_temperature 99.99(10)
_cell_measurement_theta_max 74.5130
_cell_measurement_theta_min 3.2570
_cell_volume 1270.97(5)
_computing_cell_refinement 'CrysAlisPro 1.171.42.58a (Rigaku OD, 2022)'
_computing_data_collection 'CrysAlisPro 1.171.42.58a (Rigaku OD, 2022)'
_computing_data_reduction 'CrysAlisPro 1.171.42.58a (Rigaku OD, 2022)'
_computing_molecular_graphics 'Olex2 1.5 (Dolomanov et al., 2009)'
_computing_publication_material 'Olex2 1.5 (Dolomanov et al., 2009)'
_computing_structure_refinement 'SHELXL 2018/3 (Sheldrick, 2015)'
_computing_structure_solution 'SHELXT 2018/2 (Sheldrick, 2018)'
_diffrn_ambient_environment N~2~
_diffrn_ambient_temperature 99.99(10)
_diffrn_detector 'Hybrid Pixel Array Detector'
_diffrn_detector_area_resol_mean 10.0000
_diffrn_detector_type 'HyPix-Arc 150'
_diffrn_measured_fraction_theta_full 0.994
_diffrn_measured_fraction_theta_max 0.994
_diffrn_measurement_details
;
List of Runs (angles in degrees, time in seconds):

  # Type    Start    End  Width  t~exp~   \w     \q     \k     \f   Frames
#--------------------------------------------------------------------------
  1  \w     34.00  60.00   0.50    0.06    --   75.69-111.00-120.00   52
  2  \w     45.00  92.00   0.50    0.06    --   75.69-111.00 -90.00   94
  3  \w     28.00  92.00   0.50    0.06    --   75.69-111.00  60.00  128
  4  \w     36.00  65.00   0.50    0.06    --   75.69 -95.00  90.00   58
  5  \w     37.00  90.00   0.50    0.06    --   83.90-111.00 150.00  106
  6  \w     14.00  49.00   0.50    0.06    --   56.22 -95.00  90.00   70
  7  \w     31.00  57.00   0.50    0.06    --   56.22-125.00  90.00   52
  8  \w     63.00  89.00   0.50    0.06    --   83.90 -95.00  90.00   52
  9  \w     14.00  40.00   0.50    0.06    --   56.22 -95.00   0.00   52
 10  \w     15.00  58.00   0.50    0.06    --   56.22 -95.00 150.00   86
 11  \w     44.00  92.00   0.50    0.06    --   83.90-111.00 -30.00   96
 12  \w     65.00  90.00   0.50    0.06    --   83.90 -95.00  60.00   50
 13  \w     66.00  92.00   0.50    0.06    --   83.90 -95.00 -30.00   52
 14  \w     43.00  90.00   0.50    0.06    --   83.90 -95.00 -90.00   94
 15  \w     21.00  52.00   0.50    0.06    --   56.22 -95.00-120.00   62
 16  \w     16.00  42.00   0.50    0.06    --   56.22 -95.00-180.00   52
 17  \w     41.00  90.00   0.50    0.06    --   83.90 -95.00-180.00   98
 18  \w     41.00  91.00   0.50    0.06    --   83.90 -95.00-150.00  100
 19  \w     46.00  90.00   0.50    0.06    --   83.90 -95.00   0.00   88
 20  \w     61.00  92.00   0.50    0.06    --   83.90 -95.00 150.00   62
 21  \w     50.00 134.00   0.50    0.06    --   83.90  15.00  30.00  168
 22  \w     39.00 124.00   0.50    0.06    --   75.69  15.00 -30.00  170
 23  \w     40.00 126.00   0.50    0.06    --   75.69  15.00-120.00  172
 24  \w     73.00  99.00   0.50    0.06    --   69.57  15.00-180.00   52
 25  \w     40.00  65.00   0.50    0.06    --   69.57  15.00-180.00   50
 26  \w     58.00 117.00   0.50    0.06    --   83.90  15.00-180.00  118
 27  \w     48.00 113.00   0.50    0.06    --   83.90  15.00 120.00  130
 28  \w   -113.00 -55.00   0.50    0.06    --  -72.12 -15.00-180.00  116
 29  \w    -67.00 -33.00   0.50    0.06    --  -59.16 125.00-120.00   68
 30  \w    -78.00 -30.00   0.50    0.06    --  -75.04 111.00 -60.00   96
 31  \w    -63.00 -25.00   0.50    0.06    --  -72.12 125.00 -30.00   76
 32  \w    -92.00 -53.00   0.50    0.06    --  -75.04 111.00 120.00   78
;
_diffrn_measurement_device 'four-circle diffractometer'
_diffrn_measurement_device_type 'XtaLAB Synergy R, DW system, HyPix-Arc 150'
_diffrn_measurement_method '\w scans'
_diffrn_orient_matrix_type 'CrysAlisPro convention (1999,Acta A55,543-557)'
_diffrn_orient_matrix_UB_11 0.0934280000
_diffrn_orient_matrix_UB_12 -0.0972417000
_diffrn_orient_matrix_UB_13 0.0850820000
_diffrn_orient_matrix_UB_21 -0.1525625000
_diffrn_orient_matrix_UB_22 -0.0711004000
_diffrn_orient_matrix_UB_23 0.0158862000
_diffrn_orient_matrix_UB_31 0.0952835000
_diffrn_orient_matrix_UB_32 -0.0590276000
_diffrn_orient_matrix_UB_33 -0.0742024000
_diffrn_radiation_monochromator mirror
_diffrn_radiation_probe x-ray
_diffrn_radiation_type 'Cu K\a'
_diffrn_radiation_wavelength 1.54184
_diffrn_reflns_av_R_equivalents 0.0206
_diffrn_reflns_av_unetI/netI 0.0239
_diffrn_reflns_Laue_measured_fraction_full 0.994
_diffrn_reflns_Laue_measured_fraction_max 0.994
_diffrn_reflns_limit_h_max 9
_diffrn_reflns_limit_h_min -9
_diffrn_reflns_limit_k_max 14
_diffrn_reflns_limit_k_min -14
_diffrn_reflns_limit_l_max 15
_diffrn_reflns_limit_l_min -17
_diffrn_reflns_number 13857
_diffrn_reflns_point_group_measured_fraction_full 0.994
_diffrn_reflns_point_group_measured_fraction_max 0.994
_diffrn_reflns_theta_full 67.019
_diffrn_reflns_theta_max 67.019
_diffrn_reflns_theta_min 3.271
_diffrn_source 'Rotating-anode X-ray tube'
_diffrn_source_type 'Rigaku (Cu) X-ray Source'
_exptl_absorpt_coefficient_mu 1.414
_exptl_absorpt_correction_T_max 1.00000
_exptl_absorpt_correction_T_min 0.97683
_exptl_absorpt_correction_type multi-scan
_exptl_absorpt_process_details
;
CrysAlisPro 1.171.42.58a (Rigaku Oxford Diffraction, 2022)
Empirical absorption correction using spherical harmonics,
implemented in SCALE3 ABSPACK scaling algorithm.
;
_exptl_crystal_colour colourless
_exptl_crystal_colour_primary colourless
_exptl_crystal_density_diffrn 1.279
_exptl_crystal_description block
_exptl_crystal_F_000 520
_exptl_crystal_size_max 0.13
_exptl_crystal_size_mid 0.11
_exptl_crystal_size_min 0.08
_refine_diff_density_max 0.850
_refine_diff_density_min -0.408
_refine_diff_density_rms 0.058
_refine_ls_extinction_coef 0.0017(4)
_refine_ls_extinction_expression Fc^*^=kFc[1+0.001xFc^2^\l^3^/sin(2\q)]^-1/4^
_refine_ls_extinction_method 'SHELXL-2018/3 (Sheldrick 2018)'
_refine_ls_goodness_of_fit_ref 1.054
_refine_ls_hydrogen_treatment constr
_refine_ls_matrix_type full
_refine_ls_number_parameters 320
_refine_ls_number_reflns 4513
_refine_ls_number_restraints 0
_refine_ls_restrained_S_all 1.054
_refine_ls_R_factor_all 0.0606
_refine_ls_R_factor_gt 0.0560
_refine_ls_shift/su_max 0.000
_refine_ls_shift/su_mean 0.000
_refine_ls_structure_factor_coef Fsqd
_refine_ls_weighting_details 'w=1/[\s^2^(Fo^2^)+(0.0702P)^2^+1.5079P] where P=(Fo^2^+2Fc^2^)/3'
_refine_ls_weighting_scheme calc
_refine_ls_wR_factor_gt 0.1490
_refine_ls_wR_factor_ref 0.1523
_reflns_Friedel_coverage 0.000
_reflns_number_gt 4055
_reflns_number_total 4513
_reflns_threshold_expression 'I > 2\s(I)'
_cod_data_source_file d3cc03979j2.cif
_cod_data_source_block 220766lt_auto
_cod_database_code 7132119
_shelx_shelxl_version_number 2018/3
_shelx_space_group_comment
;
The symmetry employed for this shelxl refinement is uniquely defined
by the following loop, which should always be used as a source of
symmetry information in preference to the above space-group names.
They are only intended as comments.
;
_shelx_estimated_absorpt_t_max 0.895
_shelx_estimated_absorpt_t_min 0.838
_olex2_refinement_description
;
1. Fixed Uiso
 At 1.2 times of:
  All C(H) groups, All C(H,H) groups
 At 1.5 times of:
  All C(H,H,H) groups
2.a Ternary CH refined with riding coordinates:
 C8(H8)
2.b Secondary CH2 refined with riding coordinates:
 C18(H18A,H18B), C19(H19A,H19B), C20(H20A,H20B)
2.c Aromatic/amide H refined with riding coordinates:
 C2(H2), C3(H3), C5(H5), C6(H6), C12(H12), C13(H13), C14(H14), C15(H15),
 C16(H16), C30(H30), C31(H31), C33(H33), C34(H34)
2.d X=CH2 refined with riding coordinates:
 C26(H26A,H26B)
2.e Idealised Me refined as rotating group:
 C21(H21A,H21B,H21C), C28(H28A,H28B,H28C), C35(H35A,H35B,H35C)
;
_olex2_submission_special_instructions 'No special instructions were received'
_oxdiff_exptl_absorpt_empirical_details
;
Empirical correction (ABSPACK) includes:
- Absorption correction using spherical harmonics
- Frame scaling
;
_oxdiff_exptl_absorpt_empirical_full_max 1.070
_oxdiff_exptl_absorpt_empirical_full_min 0.957

loop_
_space_group_symop_operation_xyz
'x, y, z'
'-x, -y, -z'

loop_
_atom_site_label
_atom_site_type_symbol
_atom_site_fract_x
_atom_site_fract_y
_atom_site_fract_z
_atom_site_U_iso_or_equiv
_atom_site_adp_type
_atom_site_occupancy
_atom_site_site_symmetry_order
_atom_site_calc_flag
_atom_site_refinement_flags_posn
_atom_site_refinement_flags_adp
_atom_site_refinement_flags_occupancy
_atom_site_disorder_assembly
_atom_site_disorder_group
C1 C 0.4734(3) 0.7877(2) 0.39945(18) 0.0271(5) Uani 1 1 d . . . . .
C2 C 0.2927(3) 0.7971(2) 0.39106(18) 0.0287(5) Uani 1 1 d . . . . .
H2 H 0.252756 0.774895 0.341334 0.034 Uiso 1 1 calc R U . . .
C3 C 0.1716(3) 0.8384(2) 0.45405(18) 0.0313(6) Uani 1 1 d . . . . .
H3 H 0.049268 0.845005 0.447047 0.038 Uiso 1 1 calc R U . . .
C4 C 0.2281(4) 0.8704(2) 0.52784(18) 0.0316(6) Uani 1 1 d . . . . .
C5 C 0.4062(4) 0.8641(2) 0.53591(19) 0.0336(6) Uani 1 1 d . . . . .
H5 H 0.445796 0.887456 0.585094 0.040 Uiso 1 1 calc R U . . .
C6 C 0.5267(3) 0.8234(2) 0.47166(18) 0.0304(5) Uani 1 1 d . . . . .
H6 H 0.648802 0.819893 0.477178 0.037 Uiso 1 1 calc R U . . .
C7 C 0.6116(3) 0.7426(2) 0.33114(19) 0.0288(5) Uani 1 1 d . . . . .
C8 C 0.5593(3) 0.6351(2) 0.30800(18) 0.0295(5) Uani 1 1 d . . . . .
H8 H 0.440609 0.617516 0.339835 0.035 Uiso 1 1 calc R U . . .
C9 C 0.7045(4) 0.5547(2) 0.37212(19) 0.0343(6) Uani 1 1 d . . . . .
C10 C 0.7593(4) 0.6547(2) 0.3910(2) 0.0356(6) Uani 1 1 d . . . . .
C11 C 0.6711(4) 0.8406(2) 0.2424(2) 0.0344(6) Uani 1 1 d . . . . .
C12 C 0.5491(4) 0.9186(3) 0.1805(2) 0.0413(7) Uani 1 1 d . . . . .
H12 H 0.428558 0.908478 0.193386 0.050 Uiso 1 1 calc R U . . .
C13 C 0.5979(5) 1.0118(3) 0.0998(2) 0.0514(8) Uani 1 1 d . . . . .
H13 H 0.510814 1.064304 0.059086 0.062 Uiso 1 1 calc R U . . .
C14 C 0.7715(5) 1.0278(3) 0.0791(3) 0.0581(9) Uani 1 1 d . . . . .
H14 H 0.804823 1.092572 0.025584 0.070 Uiso 1 1 calc R U . . .
C15 C 0.8948(5) 0.9499(3) 0.1360(2) 0.0556(9) Uani 1 1 d . . . . .
H15 H 1.015405 0.958926 0.119873 0.067 Uiso 1 1 calc R U . . .
C16 C 0.8483(4) 0.8553(3) 0.2190(2) 0.0485(8) Uani 1 1 d . . . . .
H16 H 0.936771 0.802322 0.258346 0.058 Uiso 1 1 calc R U . . .
C18 C 0.7443(3) 0.6118(3) 0.1574(2) 0.0391(7) Uani 1 1 d . . . . .
H18A H 0.752616 0.529720 0.160512 0.047 Uiso 1 1 calc R U . . .
H18B H 0.835700 0.615180 0.198385 0.047 Uiso 1 1 calc R U . . .
C19 C 0.7882(4) 0.6825(3) 0.0528(2) 0.0474(8) Uani 1 1 d . . . . .
H19A H 0.755699 0.766342 0.044228 0.057 Uiso 1 1 calc R U . . .
H19B H 0.720184 0.663600 0.007831 0.057 Uiso 1 1 calc R U . . .
C20 C 0.9850(4) 0.6566(4) 0.0266(2) 0.0553(9) Uani 1 1 d . . . . .
H20A H 1.051488 0.685867 0.065444 0.066 Uiso 1 1 calc R U . . .
H20B H 1.019988 0.571297 0.045363 0.066 Uiso 1 1 calc R U . . .
C21 C 1.0331(4) 0.7120(4) -0.0822(2) 0.0588(10) Uani 1 1 d . . . . .
H21A H 0.982428 0.674521 -0.120340 0.088 Uiso 1 1 calc R U . . .
H21B H 1.161416 0.702341 -0.094031 0.088 Uiso 1 1 calc R U . . .
H21C H 0.986635 0.795189 -0.102814 0.088 Uiso 1 1 calc R U . . .
C26 C 0.7626(4) 0.4421(3) 0.4017(2) 0.0442(7) Uani 1 1 d . . . . .
H26A H 0.857818 0.411976 0.443443 0.053 Uiso 1 1 calc R U . . .
H26B H 0.709121 0.391034 0.381205 0.053 Uiso 1 1 calc R U . . .
C28 C 0.1595(4) 0.9297(3) 0.6705(2) 0.0486(8) Uani 1 1 d . . . . .
H28A H 0.229586 0.993911 0.643389 0.073 Uiso 1 1 calc R U . . .
H28B H 0.231607 0.860826 0.711999 0.073 Uiso 1 1 calc R U . . .
H28C H 0.057184 0.952506 0.710489 0.073 Uiso 1 1 calc R U . . .
C29 C 0.3641(3) 0.4869(2) 0.19936(18) 0.0306(6) Uani 1 1 d . . . . .
C30 C 0.4564(3) 0.4155(2) 0.14761(19) 0.0323(6) Uani 1 1 d . . . . .
H30 H 0.533241 0.446516 0.091634 0.039 Uiso 1 1 calc R U . . .
C31 C 0.4353(3) 0.2995(2) 0.17823(19) 0.0350(6) Uani 1 1 d . . . . .
H31 H 0.499309 0.250824 0.143299 0.042 Uiso 1 1 calc R U . . .
C32 C 0.3216(4) 0.2523(3) 0.2597(2) 0.0359(6) Uani 1 1 d . . . . .
C33 C 0.2297(4) 0.3252(3) 0.3101(2) 0.0386(6) Uani 1 1 d . . . . .
H33 H 0.151165 0.294498 0.365278 0.046 Uiso 1 1 calc R U . . .
C34 C 0.2505(3) 0.4413(3) 0.28143(19) 0.0355(6) Uani 1 1 d . . . . .
H34 H 0.188177 0.489612 0.317145 0.043 Uiso 1 1 calc R U . . .
C35 C 0.2972(4) 0.1264(3) 0.2897(2) 0.0457(7) Uani 1 1 d . . . . .
H35A H 0.227530 0.104739 0.353051 0.069 Uiso 1 1 calc R U . . .
H35B H 0.412486 0.077665 0.296453 0.069 Uiso 1 1 calc R U . . .
H35C H 0.235804 0.114620 0.239002 0.069 Uiso 1 1 calc R U . . .
N17 N 0.5710(3) 0.64441(19) 0.20327(15) 0.0304(5) Uani 1 1 d . . . . .
O23 O 0.4181(2) 0.67253(17) 0.05371(13) 0.0351(4) Uani 1 1 d . . . . .
O24 O 0.2485(2) 0.69387(17) 0.20521(14) 0.0370(5) Uani 1 1 d . . . . .
O25 O 0.8743(3) 0.66426(19) 0.43650(16) 0.0485(6) Uani 1 1 d . . . . .
O27 O 0.1013(3) 0.90343(19) 0.59107(14) 0.0437(5) Uani 1 1 d . . . . .
S22 S 0.39099(8) 0.63499(6) 0.15923(5) 0.0307(2) Uani 1 1 d . . . . .

loop_
_atom_site_aniso_label
_atom_site_aniso_U_11
_atom_site_aniso_U_22
_atom_site_aniso_U_33
_atom_site_aniso_U_23
_atom_site_aniso_U_13
_atom_site_aniso_U_12
C1 0.0292(13) 0.0293(12) 0.0254(12) -0.0113(10) -0.0040(10) -0.0040(10)
C2 0.0299(13) 0.0347(13) 0.0256(12) -0.0136(10) -0.0056(10) -0.0047(10)
C3 0.0287(13) 0.0383(14) 0.0288(13) -0.0127(11) -0.0005(10) -0.0070(11)
C4 0.0378(14) 0.0344(14) 0.0241(12) -0.0120(10) 0.0039(10) -0.0083(11)
C5 0.0410(15) 0.0394(15) 0.0271(12) -0.0161(11) -0.0040(11) -0.0110(12)
C6 0.0297(13) 0.0353(14) 0.0302(13) -0.0133(11) -0.0062(10) -0.0066(10)
C7 0.0257(12) 0.0342(13) 0.0331(13) -0.0186(11) -0.0077(10) -0.0024(10)
C8 0.0298(13) 0.0343(13) 0.0302(13) -0.0169(11) -0.0037(10) -0.0058(10)
C9 0.0361(14) 0.0372(15) 0.0322(13) -0.0154(11) -0.0056(11) -0.0016(11)
C10 0.0318(14) 0.0422(15) 0.0381(14) -0.0204(12) -0.0089(11) 0.0000(11)
C11 0.0381(14) 0.0405(15) 0.0354(14) -0.0258(12) 0.0067(11) -0.0129(12)
C12 0.0459(16) 0.0415(16) 0.0371(15) -0.0156(13) 0.0035(12) -0.0065(13)
C13 0.074(2) 0.0449(18) 0.0346(15) -0.0160(13) 0.0066(15) -0.0078(16)
C14 0.079(3) 0.057(2) 0.0411(17) -0.0152(16) 0.0086(17) -0.0255(19)
C15 0.055(2) 0.074(2) 0.0471(18) -0.0268(17) 0.0182(16) -0.0354(18)
C16 0.0429(17) 0.065(2) 0.0469(17) -0.0284(16) 0.0033(14) -0.0162(15)
C18 0.0262(13) 0.0595(18) 0.0422(15) -0.0301(14) -0.0047(11) -0.0045(12)
C19 0.0350(16) 0.071(2) 0.0411(16) -0.0228(15) -0.0037(12) -0.0099(14)
C20 0.0321(16) 0.094(3) 0.0442(17) -0.0252(18) -0.0018(13) -0.0152(16)
C21 0.0356(17) 0.099(3) 0.0453(18) -0.0287(19) -0.0047(14) -0.0066(17)
C26 0.0518(18) 0.0392(16) 0.0419(16) -0.0141(13) -0.0103(13) -0.0009(13)
C28 0.0529(19) 0.065(2) 0.0378(16) -0.0299(15) 0.0053(14) -0.0125(16)
C29 0.0263(12) 0.0445(15) 0.0286(13) -0.0188(11) -0.0037(10) -0.0097(11)
C30 0.0287(13) 0.0463(16) 0.0290(13) -0.0194(12) -0.0020(10) -0.0091(11)
C31 0.0334(14) 0.0460(16) 0.0334(14) -0.0216(12) -0.0059(11) -0.0061(12)
C32 0.0337(14) 0.0455(16) 0.0332(14) -0.0139(12) -0.0119(11) -0.0094(12)
C33 0.0328(14) 0.0550(18) 0.0304(13) -0.0143(13) 0.0001(11) -0.0135(12)
C34 0.0295(13) 0.0540(17) 0.0303(13) -0.0223(12) -0.0008(10) -0.0088(12)
C35 0.0484(17) 0.0472(18) 0.0449(17) -0.0125(14) -0.0131(14) -0.0140(14)
N17 0.0270(11) 0.0416(12) 0.0311(11) -0.0214(10) -0.0034(9) -0.0069(9)
O23 0.0315(10) 0.0485(11) 0.0304(9) -0.0169(8) -0.0046(7) -0.0090(8)
O24 0.0281(9) 0.0508(12) 0.0410(10) -0.0279(9) -0.0053(8) -0.0003(8)
O25 0.0401(11) 0.0557(13) 0.0596(13) -0.0299(11) -0.0229(10) 0.0031(9)
O27 0.0411(11) 0.0585(13) 0.0373(10) -0.0253(10) 0.0023(8) -0.0058(9)
S22 0.0254(3) 0.0433(4) 0.0313(3) -0.0215(3) -0.0036(2) -0.0058(3)

loop_
_atom_type_symbol
_atom_type_description
_atom_type_scat_dispersion_real
_atom_type_scat_dispersion_imag
_atom_type_scat_source
C C 0.0181 0.0091 'International Tables Vol C Tables 4.2.6.8 and 6.1.1.4'
H H 0.0000 0.0000 'International Tables Vol C Tables 4.2.6.8 and 6.1.1.4'
N N 0.0311 0.0180 'International Tables Vol C Tables 4.2.6.8 and 6.1.1.4'
O O 0.0492 0.0322 'International Tables Vol C Tables 4.2.6.8 and 6.1.1.4'
S S 0.3331 0.5567 'International Tables Vol C Tables 4.2.6.8 and 6.1.1.4'

loop_
_geom_angle_atom_site_label_1
_geom_angle_atom_site_label_2
_geom_angle_atom_site_label_3
_geom_angle
_geom_angle_site_symmetry_1
_geom_angle_site_symmetry_3
_geom_angle_publ_flag
C2 C1 C7 122.5(2) . . ?
C6 C1 C2 117.9(2) . . ?
C6 C1 C7 119.6(2) . . ?
C1 C2 H2 119.6 . . ?
C3 C2 C1 120.9(2) . . ?
C3 C2 H2 119.6 . . ?
C2 C3 H3 119.9 . . ?
C2 C3 C4 120.2(2) . . ?
C4 C3 H3 119.9 . . ?
C5 C4 C3 119.7(2) . . ?
O27 C4 C3 116.9(2) . . ?
O27 C4 C5 123.3(2) . . ?
C4 C5 H5 120.2 . . ?
C4 C5 C6 119.5(2) . . ?
C6 C5 H5 120.2 . . ?
C1 C6 H6 119.1 . . ?
C5 C6 C1 121.7(2) . . ?
C5 C6 H6 119.1 . . ?
C1 C7 C8 112.7(2) . . ?
C1 C7 C10 110.8(2) . . ?
C10 C7 C8 86.61(19) . . ?
C11 C7 C1 112.2(2) . . ?
C11 C7 C8 116.2(2) . . ?
C11 C7 C10 116.1(2) . . ?
C7 C8 H8 110.7 . . ?
C9 C8 C7 89.27(18) . . ?
C9 C8 H8 110.7 . . ?
N17 C8 C7 116.0(2) . . ?
N17 C8 H8 110.7 . . ?
N17 C8 C9 117.8(2) . . ?
C10 C9 C8 91.3(2) . . ?
C26 C9 C8 136.1(3) . . ?
C26 C9 C10 132.6(3) . . ?
C9 C10 C7 92.7(2) . . ?
O25 C10 C7 133.3(3) . . ?
O25 C10 C9 134.0(3) . . ?
C12 C11 C7 120.2(2) . . ?
C12 C11 C16 117.5(3) . . ?
C16 C11 C7 122.3(3) . . ?
C11 C12 H12 119.0 . . ?
C11 C12 C13 121.9(3) . . ?
C13 C12 H12 119.0 . . ?
C12 C13 H13 119.9 . . ?
C14 C13 C12 120.2(3) . . ?
C14 C13 H13 119.9 . . ?
C13 C14 H14 120.4 . . ?
C15 C14 C13 119.1(3) . . ?
C15 C14 H14 120.4 . . ?
C14 C15 H15 119.2 . . ?
C14 C15 C16 121.7(3) . . ?
C16 C15 H15 119.2 . . ?
C11 C16 C15 119.5(3) . . ?
C11 C16 H16 120.3 . . ?
C15 C16 H16 120.3 . . ?
H18A C18 H18B 107.2 . . ?
C19 C18 H18A 107.9 . . ?
C19 C18 H18B 107.9 . . ?
N17 C18 H18A 107.9 . . ?
N17 C18 H18B 107.9 . . ?
N17 C18 C19 117.6(2) . . ?
C18 C19 H19A 109.7 . . ?
C18 C19 H19B 109.7 . . ?
C18 C19 C20 109.9(3) . . ?
H19A C19 H19B 108.2 . . ?
C20 C19 H19A 109.7 . . ?
C20 C19 H19B 109.7 . . ?
C19 C20 H20A 109.1 . . ?
C19 C20 H20B 109.1 . . ?
H20A C20 H20B 107.9 . . ?
C21 C20 C19 112.3(3) . . ?
C21 C20 H20A 109.1 . . ?
C21 C20 H20B 109.1 . . ?
C20 C21 H21A 109.5 . . ?
C20 C21 H21B 109.5 . . ?
C20 C21 H21C 109.5 . . ?
H21A C21 H21B 109.5 . . ?
H21A C21 H21C 109.5 . . ?
H21B C21 H21C 109.5 . . ?
C9 C26 H26A 120.0 . . ?
C9 C26 H26B 120.0 . . ?
H26A C26 H26B 120.0 . . ?
H28A C28 H28B 109.5 . . ?
H28A C28 H28C 109.5 . . ?
H28B C28 H28C 109.5 . . ?
O27 C28 H28A 109.5 . . ?
O27 C28 H28B 109.5 . . ?
O27 C28 H28C 109.5 . . ?
C30 C29 C34 120.2(3) . . ?
C30 C29 S22 119.2(2) . . ?
C34 C29 S22 120.6(2) . . ?
C29 C30 H30 120.2 . . ?
C31 C30 C29 119.6(2) . . ?
C31 C30 H30 120.2 . . ?
C30 C31 H31 119.4 . . ?
C30 C31 C32 121.2(3) . . ?
C32 C31 H31 119.4 . . ?
C31 C32 C35 120.1(3) . . ?
C33 C32 C31 118.4(3) . . ?
C33 C32 C35 121.6(3) . . ?
C32 C33 H33 119.3 . . ?
C34 C33 C32 121.4(3) . . ?
C34 C33 H33 119.3 . . ?
C29 C34 H34 120.4 . . ?
C33 C34 C29 119.3(3) . . ?
C33 C34 H34 120.4 . . ?
C32 C35 H35A 109.5 . . ?
C32 C35 H35B 109.5 . . ?
C32 C35 H35C 109.5 . . ?
H35A C35 H35B 109.5 . . ?
H35A C35 H35C 109.5 . . ?
H35B C35 H35C 109.5 . . ?
C8 N17 C18 118.2(2) . . ?
C8 N17 S22 116.56(17) . . ?
C18 N17 S22 120.01(16) . . ?
C4 O27 C28 117.0(2) . . ?
N17 S22 C29 107.68(12) . . ?
O23 S22 C29 107.52(11) . . ?
O23 S22 N17 107.49(11) . . ?
O23 S22 O24 119.74(12) . . ?
O24 S22 C29 107.45(12) . . ?
O24 S22 N17 106.44(10) . . ?

loop_
_geom_bond_atom_site_label_1
_geom_bond_atom_site_label_2
_geom_bond_distance
_geom_bond_site_symmetry_2
_geom_bond_publ_flag
C1 C2 1.399(3) . ?
C1 C6 1.389(3) . ?
C1 C7 1.528(3) . ?
C2 H2 0.9500 . ?
C2 C3 1.380(4) . ?
C3 H3 0.9500 . ?
C3 C4 1.393(4) . ?
C4 C5 1.383(4) . ?
C4 O27 1.363(3) . ?
C5 H5 0.9500 . ?
C5 C6 1.387(4) . ?
C6 H6 0.9500 . ?
C7 C8 1.600(3) . ?
C7 C10 1.548(4) . ?
C7 C11 1.518(4) . ?
C8 H8 1.0000 . ?
C8 C9 1.529(4) . ?
C8 N17 1.467(3) . ?
C9 C10 1.490(4) . ?
C9 C26 1.320(4) . ?
C10 O25 1.210(3) . ?
C11 C12 1.383(4) . ?
C11 C16 1.400(4) . ?
C12 H12 0.9500 . ?
C12 C13 1.396(4) . ?
C13 H13 0.9500 . ?
C13 C14 1.373(5) . ?
C14 H14 0.9500 . ?
C14 C15 1.356(5) . ?
C15 H15 0.9500 . ?
C15 C16 1.417(5) . ?
C16 H16 0.9500 . ?
C18 H18A 0.9900 . ?
C18 H18B 0.9900 . ?
C18 C19 1.492(4) . ?
C18 N17 1.475(3) . ?
C19 H19A 0.9900 . ?
C19 H19B 0.9900 . ?
C19 C20 1.528(4) . ?
C20 H20A 0.9900 . ?
C20 H20B 0.9900 . ?
C20 C21 1.510(5) . ?
C21 H21A 0.9800 . ?
C21 H21B 0.9800 . ?
C21 H21C 0.9800 . ?
C26 H26A 0.9500 . ?
C26 H26B 0.9500 . ?
C28 H28A 0.9800 . ?
C28 H28B 0.9800 . ?
C28 H28C 0.9800 . ?
C28 O27 1.432(3) . ?
C29 C30 1.395(4) . ?
C29 C34 1.397(4) . ?
C29 S22 1.761(3) . ?
C30 H30 0.9500 . ?
C30 C31 1.380(4) . ?
C31 H31 0.9500 . ?
C31 C32 1.397(4) . ?
C32 C33 1.394(4) . ?
C32 C35 1.504(4) . ?
C33 H33 0.9500 . ?
C33 C34 1.382(4) . ?
C34 H34 0.9500 . ?
C35 H35A 0.9800 . ?
C35 H35B 0.9800 . ?
C35 H35C 0.9800 . ?
N17 S22 1.636(2) . ?
O23 S22 1.4304(18) . ?
O24 S22 1.4339(18) . ?

loop_
_geom_torsion_atom_site_label_1
_geom_torsion_atom_site_label_2
_geom_torsion_atom_site_label_3
_geom_torsion_atom_site_label_4
_geom_torsion
_geom_torsion_site_symmetry_1
_geom_torsion_site_symmetry_2
_geom_torsion_site_symmetry_3
_geom_torsion_site_symmetry_4
_geom_torsion_publ_flag
C1 C2 C3 C4 -0.5(4) . . . . ?
C1 C7 C8 C9 -109.1(2) . . . . ?
C1 C7 C8 N17 130.0(2) . . . . ?
C1 C7 C10 C9 110.9(2) . . . . ?
C1 C7 C10 O25 -68.5(4) . . . . ?
C1 C7 C11 C12 -55.7(3) . . . . ?
C1 C7 C11 C16 125.2(3) . . . . ?
C2 C1 C6 C5 1.9(4) . . . . ?
C2 C1 C7 C8 -40.1(3) . . . . ?
C2 C1 C7 C10 -135.3(2) . . . . ?
C2 C1 C7 C11 93.2(3) . . . . ?
C2 C3 C4 C5 2.0(4) . . . . ?
C2 C3 C4 O27 -176.0(2) . . . . ?
C3 C4 C5 C6 -1.4(4) . . . . ?
C3 C4 O27 C28 176.4(3) . . . . ?
C4 C5 C6 C1 -0.5(4) . . . . ?
C5 C4 O27 C28 -1.5(4) . . . . ?
C6 C1 C2 C3 -1.4(4) . . . . ?
C6 C1 C7 C8 141.4(2) . . . . ?
C6 C1 C7 C10 46.3(3) . . . . ?
C6 C1 C7 C11 -85.3(3) . . . . ?
C7 C1 C2 C3 -179.9(2) . . . . ?
C7 C1 C6 C5 -179.5(2) . . . . ?
C7 C8 C9 C10 -2.1(2) . . . . ?
C7 C8 C9 C26 177.4(4) . . . . ?
C7 C8 N17 C18 82.8(3) . . . . ?
C7 C8 N17 S22 -122.6(2) . . . . ?
C7 C11 C12 C13 178.2(3) . . . . ?
C7 C11 C16 C15 -178.9(3) . . . . ?
C8 C7 C10 C9 -2.1(2) . . . . ?
C8 C7 C10 O25 178.5(3) . . . . ?
C8 C7 C11 C12 75.9(3) . . . . ?
C8 C7 C11 C16 -103.3(3) . . . . ?
C8 C9 C10 C7 2.2(2) . . . . ?
C8 C9 C10 O25 -178.4(3) . . . . ?
C8 N17 S22 C29 -77.6(2) . . . . ?
C8 N17 S22 O23 166.84(18) . . . . ?
C8 N17 S22 O24 37.4(2) . . . . ?
C9 C8 N17 C18 -21.1(3) . . . . ?
C9 C8 N17 S22 133.4(2) . . . . ?
C10 C7 C8 C9 2.04(19) . . . . ?
C10 C7 C8 N17 -118.8(2) . . . . ?
C10 C7 C11 C12 175.5(2) . . . . ?
C10 C7 C11 C16 -3.7(3) . . . . ?
C11 C7 C8 C9 119.6(2) . . . . ?
C11 C7 C8 N17 -1.3(3) . . . . ?
C11 C7 C10 C9 -119.7(2) . . . . ?
C11 C7 C10 O25 60.9(4) . . . . ?
C11 C12 C13 C14 0.6(5) . . . . ?
C12 C11 C16 C15 1.9(4) . . . . ?
C12 C13 C14 C15 2.1(5) . . . . ?
C13 C14 C15 C16 -2.8(5) . . . . ?
C14 C15 C16 C11 0.8(5) . . . . ?
C16 C11 C12 C13 -2.6(4) . . . . ?
C18 C19 C20 C21 171.7(3) . . . . ?
C18 N17 S22 C29 76.5(2) . . . . ?
C18 N17 S22 O23 -39.1(2) . . . . ?
C18 N17 S22 O24 -168.6(2) . . . . ?
C19 C18 N17 C8 -142.6(3) . . . . ?
C19 C18 N17 S22 63.8(3) . . . . ?
C26 C9 C10 C7 -177.4(3) . . . . ?
C26 C9 C10 O25 2.0(6) . . . . ?
C29 C30 C31 C32 0.7(4) . . . . ?
C30 C29 C34 C33 -0.5(4) . . . . ?
C30 C29 S22 N17 -82.0(2) . . . . ?
C30 C29 S22 O23 33.6(2) . . . . ?
C30 C29 S22 O24 163.71(19) . . . . ?
C30 C31 C32 C33 -0.3(4) . . . . ?
C30 C31 C32 C35 178.3(2) . . . . ?
C31 C32 C33 C34 -0.5(4) . . . . ?
C32 C33 C34 C29 0.9(4) . . . . ?
C34 C29 C30 C31 -0.3(4) . . . . ?
C34 C29 S22 N17 98.6(2) . . . . ?
C34 C29 S22 O23 -145.8(2) . . . . ?
C34 C29 S22 O24 -15.7(2) . . . . ?
C35 C32 C33 C34 -179.0(2) . . . . ?
N17 C8 C9 C10 117.2(2) . . . . ?
N17 C8 C9 C26 -63.3(4) . . . . ?
N17 C18 C19 C20 166.0(3) . . . . ?
O27 C4 C5 C6 176.4(2) . . . . ?
S22 C29 C30 C31 -179.64(19) . . . . ?
S22 C29 C34 C33 178.8(2) . . . . ?
